data_2210504
loop_
_publ_author_name
'Song, Qing-Bao'
'Zhang, Jie'
'Yu Dong'
'Tiekink, Edward R. T.'

_publ_section_title
;
 1-[5-(3,6-Dichloropyridin-2-yl)-2,2-dimethyl-1,3,4-oxadiazol-3-yl]ethanone
;
_journal_coeditor_code BI2059
_journal_issue 10
_journal_name_full 'Acta Crystallographica Section E'
_journal_page_first o4388
_journal_page_last o4390
_journal_paper_doi 10.1107/S1600536806035926
_journal_volume 62
_journal_year 2006
_chemical_formula_iupac 'C11 H11 Cl2 N3 O2'
_chemical_formula_moiety 'C11 H11 Cl2 N3 O2'
_chemical_formula_sum 'C11 H11 Cl2 N3 O2'
_chemical_formula_weight 288.13
_chemical_name_systematic
;
1-[5-(3,6-Dichloropyridin-2-yl)-2,2-dimethyl-1,3,4-oxadiazol-3-yl]ethanone
;
_space_group_IT_number 14
_symmetry_cell_setting monoclinic
_symmetry_space_group_name_Hall '-P 2yn'
_symmetry_space_group_name_H-M 'P 1 21/n 1'
_atom_sites_solution_hydrogens geom
_atom_sites_solution_primary direct
_atom_sites_solution_secondary difmap
_cell_angle_alpha 90
_cell_angle_beta 93.554(3)
_cell_angle_gamma 90
_cell_formula_units_Z 4
_cell_length_a 11.1149(19)
_cell_length_b 8.1943(13)
_cell_length_c 14.122(2)
_cell_measurement_reflns_used 5183
_cell_measurement_temperature 173(2)
_cell_measurement_theta_max 30.6
_cell_measurement_theta_min 2.9
_cell_volume 1283.7(4)
_computing_cell_refinement CrystalClear
_computing_data_collection 'CrystalClear (Rigaku Americas Corporation, 2005)'
_computing_data_reduction CrystalClear
_computing_molecular_graphics 'ORTEPII (Johnson, 1976) and DIAMOND (Brandenburg, 2006)'
_computing_publication_material SHELXL97
_computing_structure_refinement 'SHELXL97 (Sheldrick, 1997)'
_computing_structure_solution 'SIR92 (Altomare <i>et al.</i>,  1994)'
_diffrn_ambient_temperature 173(2)
_diffrn_measured_fraction_theta_full 0.996
_diffrn_measured_fraction_theta_max 0.996
_diffrn_measurement_device_type 'Rigaku AFC12\k/SATURN724 CCD'
_diffrn_measurement_method \w
_diffrn_radiation_monochromator graphite
_diffrn_radiation_source 'fine-focus sealed tube'
_diffrn_radiation_type MoK\a
_diffrn_radiation_wavelength 0.71073
_diffrn_reflns_av_R_equivalents 0.029
_diffrn_reflns_av_sigmaI/netI 0.012
_diffrn_reflns_limit_h_max 14
_diffrn_reflns_limit_h_min -14
_diffrn_reflns_limit_k_max 9
_diffrn_reflns_limit_k_min -10
_diffrn_reflns_limit_l_max 18
_diffrn_reflns_limit_l_min -18
_diffrn_reflns_number 32711
_diffrn_reflns_theta_full 27.5
_diffrn_reflns_theta_max 27.5
_diffrn_reflns_theta_min 2.3
_diffrn_standards_number 0
_exptl_absorpt_coefficient_mu 0.503
_exptl_absorpt_correction_T_max 1.000
_exptl_absorpt_correction_T_min 0.668
_exptl_absorpt_correction_type multi-scan
_exptl_absorpt_process_details '(ABSCOR; Higashi, 1995)'
_exptl_crystal_colour colourless
_exptl_crystal_density_diffrn 1.491
_exptl_crystal_density_method 'not measured'
_exptl_crystal_description plate
_exptl_crystal_F_000 592
_exptl_crystal_size_max 0.55
_exptl_crystal_size_mid 0.35
_exptl_crystal_size_min 0.03
_refine_diff_density_max 0.27
_refine_diff_density_min -0.35
_refine_ls_extinction_method none
_refine_ls_goodness_of_fit_ref 1.18
_refine_ls_hydrogen_treatment constr
_refine_ls_matrix_type full
_refine_ls_number_parameters 164
_refine_ls_number_reflns 2924
_refine_ls_number_restraints 0
_refine_ls_restrained_S_all 1.18
_refine_ls_R_factor_all 0.042
_refine_ls_R_factor_gt 0.040
_refine_ls_shift/su_max 0.000
_refine_ls_shift/su_mean 0.000
_refine_ls_structure_factor_coef Fsqd
_refine_ls_weighting_details 'calc w=1/[\s^2^(Fo^2^)+(0.0762P)^2^+0.4744P] where P=(Fo^2^+2Fc^2^)/3'
_refine_ls_weighting_scheme calc
_refine_ls_wR_factor_gt 0.123
_refine_ls_wR_factor_ref 0.135
_reflns_number_gt 2887
_reflns_number_total 2924
_reflns_threshold_expression I>2\s(I)
_cod_data_source_file bi2059.cif
_cod_data_source_block I
_cod_original_cell_volume 1283.8(4)
_cod_original_sg_symbol_H-M 'P 21/n'
_cod_database_code 2210504
_cod_database_fobs_code 2210504

loop_
_symmetry_equiv_pos_as_xyz
'x, y, z'
'-x+1/2, y+1/2, -z+1/2'
'-x, -y, -z'
'x-1/2, -y-1/2, z-1/2'

loop_
_atom_site_type_symbol
_atom_site_label
_atom_site_fract_x
_atom_site_fract_y
_atom_site_fract_z
_atom_site_U_iso_or_equiv
_atom_site_adp_type
_atom_site_calc_flag
_atom_site_refinement_flags
_atom_site_occupancy
Cl Cl1 0.93462(4) 0.87254(8) -0.10314(4) 0.0523(2) Uani d . 1
Cl Cl2 0.77170(4) 0.48665(7) 0.24046(3) 0.04466(18) Uani d . 1
O O1 0.54047(10) 0.80222(15) 0.04455(9) 0.0317(3) Uani d . 1
O O2 0.22748(11) 0.57282(17) 0.13400(10) 0.0380(3) Uani d . 1
N N1 0.54303(12) 0.56763(18) 0.12651(10) 0.0278(3) Uani d . 1
N N2 0.42304(12) 0.61429(17) 0.10955(10) 0.0275(3) Uani d . 1
N N3 0.77364(13) 0.76615(18) 0.00831(11) 0.0298(3) Uani d . 1
C C1 0.60406(14) 0.67882(19) 0.08809(11) 0.0258(3) Uani d . 1
C C2 0.41458(14) 0.7796(2) 0.06637(11) 0.0264(3) Uani d . 1
C C3 0.33179(15) 0.5243(2) 0.14320(12) 0.0280(3) Uani d . 1
C C4 0.36809(16) 0.3651(2) 0.18937(12) 0.0319(4) Uani d . 1
H H4A 0.2958 0.3045 0.2046 0.048 Uiso calc R 1
H H4B 0.4179 0.3863 0.2477 0.048 Uiso calc R 1
H H4C 0.4142 0.3005 0.1458 0.048 Uiso calc R 1
C C5 0.38273(19) 0.9073(2) 0.13736(14) 0.0388(4) Uani d . 1
H H5A 0.2985 0.8935 0.1526 0.058 Uiso calc R 1
H H5B 0.3936 1.0161 0.1104 0.058 Uiso calc R 1
H H5C 0.4353 0.8954 0.1953 0.058 Uiso calc R 1
C C6 0.33842(15) 0.7869(2) -0.02577(12) 0.0331(4) Uani d . 1
H H6A 0.2534 0.7722 -0.0131 0.050 Uiso calc R 1
H H6B 0.3633 0.7001 -0.0681 0.050 Uiso calc R 1
H H6C 0.3491 0.8932 -0.0560 0.050 Uiso calc R 1
C C7 0.73568(14) 0.6799(2) 0.08202(11) 0.0261(3) Uani d . 1
C C8 0.88991(15) 0.7670(2) -0.00442(13) 0.0332(4) Uani d . 1
C C9 0.97700(16) 0.6893(3) 0.05348(14) 0.0380(4) Uani d . 1
H H9 1.0600 0.6955 0.0412 0.046 Uiso calc R 1
C C10 0.93898(16) 0.6032(2) 0.12927(14) 0.0368(4) Uani d . 1
H H10 0.9957 0.5488 0.1713 0.044 Uiso calc R 1
C C11 0.81627(15) 0.5962(2) 0.14419(12) 0.0300(3) Uani d . 1

loop_
_atom_site_aniso_label
_atom_site_aniso_U_11
_atom_site_aniso_U_22
_atom_site_aniso_U_33
_atom_site_aniso_U_12
_atom_site_aniso_U_13
_atom_site_aniso_U_23
Cl1 0.0358(3) 0.0712(4) 0.0506(3) -0.0075(2) 0.0071(2) 0.0240(3)
Cl2 0.0358(3) 0.0605(4) 0.0368(3) -0.0013(2) -0.00417(19) 0.0194(2)
O1 0.0215(5) 0.0303(6) 0.0433(7) 0.0020(4) 0.0022(5) 0.0093(5)
O2 0.0234(6) 0.0408(7) 0.0503(8) 0.0004(5) 0.0054(5) 0.0048(6)
N1 0.0217(6) 0.0295(7) 0.0322(7) 0.0025(5) 0.0009(5) 0.0027(5)
N2 0.0205(6) 0.0271(7) 0.0348(7) 0.0027(5) 0.0014(5) 0.0050(5)
N3 0.0245(6) 0.0318(7) 0.0329(7) -0.0001(5) 0.0002(5) 0.0034(6)
C1 0.0250(7) 0.0250(8) 0.0269(7) 0.0009(6) -0.0012(6) -0.0008(6)
C2 0.0217(7) 0.0257(8) 0.0319(8) 0.0013(6) 0.0026(6) 0.0019(6)
C3 0.0251(7) 0.0297(8) 0.0293(7) -0.0010(6) 0.0036(6) -0.0022(6)
C4 0.0336(8) 0.0289(8) 0.0338(8) -0.0026(6) 0.0064(6) 0.0016(6)
C5 0.0452(11) 0.0329(9) 0.0389(9) 0.0037(8) 0.0067(8) -0.0045(7)
C6 0.0296(8) 0.0356(9) 0.0336(8) 0.0011(7) -0.0020(7) 0.0031(7)
C7 0.0243(7) 0.0269(8) 0.0270(7) -0.0005(6) -0.0004(6) -0.0001(6)
C8 0.0265(8) 0.0381(9) 0.0350(8) -0.0028(7) 0.0017(6) 0.0054(7)
C9 0.0222(7) 0.0447(10) 0.0469(10) 0.0002(7) 0.0009(7) 0.0051(8)
C10 0.0259(8) 0.0416(10) 0.0417(9) 0.0031(7) -0.0066(7) 0.0066(8)
C11 0.0276(8) 0.0328(9) 0.0293(7) -0.0012(6) -0.0022(6) 0.0020(6)

loop_
_atom_type_symbol
_atom_type_description
_atom_type_scat_dispersion_real
_atom_type_scat_dispersion_imag
_atom_type_scat_source
C C 0.0033 0.0016 'International Tables Vol C Tables 4.2.6.8 and 6.1.1.4'
H H 0.0000 0.0000 'International Tables Vol C Tables 4.2.6.8 and 6.1.1.4'
Cl Cl 0.1484 0.1585 'International Tables Vol C Tables 4.2.6.8 and 6.1.1.4'
N N 0.0061 0.0033 'International Tables Vol C Tables 4.2.6.8 and 6.1.1.4'
O O 0.0106 0.0060 'International Tables Vol C Tables 4.2.6.8 and 6.1.1.4'

loop_
_geom_angle_atom_site_label_1
_geom_angle_atom_site_label_2
_geom_angle_atom_site_label_3
_geom_angle
_geom_angle_publ_flag
C1 O1 C2 106.74(12) y
N2 N1 C1 105.01(13) y
N1 N2 C2 110.86(12) y
N1 N2 C3 121.08(14) y
C2 N2 C3 127.35(13) y
C8 N3 C7 117.74(15) y
N1 C1 O1 116.63(14) ?
N1 C1 C7 125.84(15) ?
O1 C1 C7 117.42(14) ?
O1 C2 N2 99.48(11) ?
O1 C2 C5 108.65(14) ?
N2 C2 C5 111.81(14) ?
O1 C2 C6 107.83(13) ?
N2 C2 C6 114.05(14) ?
C5 C2 C6 113.84(14) ?
O2 C3 N2 120.47(16) ?
O2 C3 C4 123.71(16) ?
N2 C3 C4 115.82(14) ?
C3 C4 H4A 109.5 ?
C3 C4 H4B 109.5 ?
H4A C4 H4B 109.5 ?
C3 C4 H4C 109.5 ?
H4A C4 H4C 109.5 ?
H4B C4 H4C 109.5 ?
C2 C5 H5A 109.5 ?
C2 C5 H5B 109.5 ?
H5A C5 H5B 109.5 ?
C2 C5 H5C 109.5 ?
H5A C5 H5C 109.5 ?
H5B C5 H5C 109.5 ?
C2 C6 H6A 109.5 ?
C2 C6 H6B 109.5 ?
H6A C6 H6B 109.5 ?
C2 C6 H6C 109.5 ?
H6A C6 H6C 109.5 ?
H6B C6 H6C 109.5 ?
N3 C7 C11 121.64(15) ?
N3 C7 C1 114.10(14) ?
C11 C7 C1 124.23(15) ?
N3 C8 C9 125.05(17) ?
N3 C8 Cl1 116.35(13) ?
C9 C8 Cl1 118.59(14) ?
C8 C9 C10 117.40(16) ?
C8 C9 H9 121.3 ?
C10 C9 H9 121.3 ?
C11 C10 C9 119.43(16) ?
C11 C10 H10 120.3 ?
C9 C10 H10 120.3 ?
C7 C11 C10 118.71(16) ?
C7 C11 Cl2 123.14(13) ?
C10 C11 Cl2 118.14(13) ?

loop_
_geom_bond_atom_site_label_1
_geom_bond_atom_site_label_2
_geom_bond_distance
_geom_bond_publ_flag
Cl1 C8 1.7392(18) ?
Cl2 C11 1.7270(18) ?
O1 C1 1.3587(19) y
O1 C2 1.4630(18) y
O2 C3 1.225(2) y
N1 C1 1.277(2) y
N1 N2 1.3938(18) y
N2 C2 1.486(2) y
N2 C3 1.363(2) y
N3 C7 1.347(2) y
N3 C8 1.316(2) y
C1 C7 1.471(2) ?
C2 C5 1.506(2) ?
C2 C6 1.509(2) ?
C3 C4 1.503(2) ?
C4 H4A 0.980 ?
C4 H4B 0.980 ?
C4 H4C 0.980 ?
C5 H5A 0.980 ?
C5 H5B 0.980 ?
C5 H5C 0.980 ?
C6 H6A 0.980 ?
C6 H6B 0.980 ?
C6 H6C 0.980 ?
C7 C11 1.395(2) ?
C8 C9 1.383(3) ?
C9 C10 1.370(3) ?
C9 H9 0.950 ?
C10 C11 1.394(2) ?
C10 H10 0.950 ?

loop_
_geom_hbond_atom_site_label_D
_geom_hbond_atom_site_label_H
_geom_hbond_atom_site_label_A
_geom_hbond_site_symmetry_A
_geom_hbond_distance_DH
_geom_hbond_distance_HA
_geom_hbond_distance_DA
_geom_hbond_angle_DHA
_geom_hbond_publ_flag
C9 H9 O2 1_655 0.95 2.43 3.092(2) 127 y
C6 H6B N1 3_665 0.98 2.59 3.526(2) 161 y
C4 H4B Cl1 4_576 0.98 2.89 3.672(2) 138 y

loop_
_cod_related_entry_id
_cod_related_entry_database
_cod_related_entry_code
1 ChemSpider 13086834
